data_7229758
loop_
_publ_author_name
'Zhang, Xiao-Feng'
'Yan, Tong'
'Wang, Tao'
'Feng, Jing'
'Wang, Quan'
'Wang, Xiao'
'Du, Lin'
'Zhao, Qi-Hua'

_publ_section_title
;
 Single-crystal-to-single-crystal (SCSC) transformation and
 dissolution--recrystallization structural transformation (DRST) among
 three new copper(ii) coordination polymers
;
_journal_issue 5
_journal_name_full CrystEngComm
_journal_page_first 570
_journal_paper_doi 10.1039/C7CE01919J
_journal_volume 20
_journal_year 2018
_chemical_formula_sum 'C14 H16 Cu N O8'
_chemical_formula_weight 389.83
_space_group_crystal_system triclinic
_space_group_IT_number 2
_space_group_name_Hall '-P 1'
_space_group_name_H-M_alt 'P -1'
_symmetry_space_group_name_Hall '-P 1'
_symmetry_space_group_name_H-M 'P -1'
_atom_sites_solution_hydrogens mixed
_audit_creation_method SHELXL-2014
_audit_update_record
;
2017-07-31 deposited with the CCDC.
2017-12-15 downloaded from the CCDC.
;
_cell_angle_alpha 104.916(4)
_cell_angle_beta 103.692(4)
_cell_angle_gamma 100.579(4)
_cell_formula_units_Z 2
_cell_length_a 7.722(3)
_cell_length_b 10.406(4)
_cell_length_c 10.430(4)
_cell_measurement_reflns_used 1624
_cell_measurement_temperature 293(2)
_cell_measurement_theta_max 16.33
_cell_measurement_theta_min 1.82
_cell_volume 759.7(5)
_computing_structure_refinement 'SHELXL-2014 (Sheldrick, 2014)'
_diffrn_ambient_temperature 293(2)
_diffrn_measured_fraction_theta_full 0.964
_diffrn_measured_fraction_theta_max 0.989
_diffrn_measurement_device_type 'CCD area detector'
_diffrn_radiation_type MoK\a
_diffrn_radiation_wavelength 0.71073
_diffrn_reflns_av_R_equivalents 0.0328
_diffrn_reflns_av_unetI/netI 0.0507
_diffrn_reflns_Laue_measured_fraction_full 0.964
_diffrn_reflns_Laue_measured_fraction_max 0.989
_diffrn_reflns_limit_h_max 9
_diffrn_reflns_limit_h_min -9
_diffrn_reflns_limit_k_max 12
_diffrn_reflns_limit_k_min -12
_diffrn_reflns_limit_l_max 12
_diffrn_reflns_limit_l_min -12
_diffrn_reflns_number 5991
_diffrn_reflns_point_group_measured_fraction_full 0.964
_diffrn_reflns_point_group_measured_fraction_max 0.989
_diffrn_reflns_theta_full 25.242
_diffrn_reflns_theta_max 25.000
_diffrn_reflns_theta_min 2.098
_exptl_absorpt_coefficient_mu 1.482
_exptl_crystal_colour BLUE
_exptl_crystal_density_diffrn 1.704
_exptl_crystal_description BLOCK
_exptl_crystal_F_000 400
_refine_diff_density_max 1.105
_refine_diff_density_min -1.025
_refine_diff_density_rms 0.096
_refine_ls_extinction_method none
_refine_ls_goodness_of_fit_ref 1.101
_refine_ls_hydrogen_treatment constr
_refine_ls_matrix_type full
_refine_ls_number_parameters 218
_refine_ls_number_reflns 2658
_refine_ls_number_restraints 0
_refine_ls_restrained_S_all 1.101
_refine_ls_R_factor_all 0.0680
_refine_ls_R_factor_gt 0.0499
_refine_ls_shift/su_max 0.000
_refine_ls_shift/su_mean 0.000
_refine_ls_structure_factor_coef Fsqd
_refine_ls_weighting_details 'w=1/[\s^2^(Fo^2^)+(0.0696P)^2^+0.6659P] where P=(Fo^2^+2Fc^2^)/3'
_refine_ls_weighting_scheme calc
_refine_ls_wR_factor_gt 0.1287
_refine_ls_wR_factor_ref 0.1385
_reflns_Friedel_coverage 0.000
_reflns_number_gt 2086
_reflns_number_total 2658
_reflns_threshold_expression 'I > 2\s(I)'
_cod_data_source_file c7ce01919j2.cif
_cod_data_source_block 1
_cod_depositor_comments 'Adding full bibliography for 7229758--7229760.cif.'
_cod_database_code 7229758
_shelx_space_group_comment
;
The symmetry employed for this shelxl refinement is uniquely defined
by the following loop, which should always be used as a source of
symmetry information in preference to the above space-group names.
They are only intended as comments.
;
_shelxl_version_number 2014-3

loop_
_space_group_symop_operation_xyz
'x, y, z'
'-x, -y, -z'

loop_
_atom_site_label
_atom_site_type_symbol
_atom_site_fract_x
_atom_site_fract_y
_atom_site_fract_z
_atom_site_U_iso_or_equiv
_atom_site_adp_type
_atom_site_occupancy
_atom_site_site_symmetry_order
_atom_site_calc_flag
_atom_site_refinement_flags_posn
_atom_site_refinement_flags_adp
Cu1 Cu 0.23394(8) 0.05941(5) 0.17275(5) 0.0298(2) Uani 1 1 d . .
O1 O 0.2252(5) 0.1846(3) 0.3438(3) 0.0348(8) Uani 1 1 d . .
O7 O 0.2067(5) -0.0792(3) -0.0035(3) 0.0474(10) Uani 1 1 d . .
H7A H 0.1808 -0.1586 0.0061 0.071 Uiso 1 1 d R U
H7B H 0.1504 -0.0604 -0.0802 0.071 Uiso 1 1 d R U
O4 O -0.1415(5) 0.0852(3) 0.7567(3) 0.0474(10) Uani 1 1 d . .
O3 O -0.1067(5) 0.2838(3) 0.9173(3) 0.0388(8) Uani 1 1 d . .
O5 O 0.2436(5) 0.4679(3) 0.4745(3) 0.0355(8) Uani 1 1 d . .
O2 O -0.0817(5) 0.1375(4) 0.2766(3) 0.0460(9) Uani 1 1 d . .
O6 O 0.5433(5) 0.0485(4) 0.2739(5) 0.0627(11) Uani 1 1 d . .
H6A H 0.6008 0.0366 0.2124 0.094 Uiso 1 1 d R U
H6B H 0.5388 -0.0190 0.3071 0.094 Uiso 1 1 d R U
N1 N 0.3160(5) 0.2175(4) 0.1045(4) 0.0285(8) Uani 1 1 d . .
C4 C 0.3467(7) 0.4517(5) 0.1067(5) 0.0365(12) Uani 1 1 d . .
H4 H 0.3166 0.5343 0.1381 0.044 Uiso 1 1 calc R U
C9 C 0.1651(6) 0.4162(4) 0.5619(4) 0.0251(9) Uani 1 1 d . .
C6 C -0.0064(6) 0.2864(4) 0.7195(4) 0.0270(10) Uani 1 1 d . .
C3 C 0.4597(6) 0.4408(4) 0.0205(5) 0.0277(10) Uani 1 1 d . .
C10 C 0.1580(6) 0.4929(5) 0.6891(5) 0.0301(10) Uani 1 1 d . .
H10 H 0.2104 0.5876 0.7222 0.036 Uiso 1 1 calc R U
C13 C 0.0721(7) 0.1924(4) 0.3647(5) 0.0291(10) Uani 1 1 d . .
C7 C -0.0031(6) 0.2121(4) 0.5899(4) 0.0292(10) Uani 1 1 d . .
H7 H -0.0576 0.1178 0.5562 0.035 Uiso 1 1 calc R U
C11 C 0.0726(6) 0.4287(5) 0.7674(4) 0.0289(10) Uani 1 1 d . .
H11 H 0.0678 0.4809 0.8529 0.035 Uiso 1 1 calc R U
C12 C -0.0904(6) 0.2157(5) 0.8061(4) 0.0270(10) Uani 1 1 d . .
C1 C 0.4225(7) 0.2065(5) 0.0203(6) 0.0432(13) Uani 1 1 d . .
H1 H 0.4491 0.1224 -0.0110 0.052 Uiso 1 1 calc R U
C8 C 0.0795(6) 0.2743(4) 0.5084(4) 0.0259(10) Uani 1 1 d . .
C5 C 0.2795(7) 0.3401(5) 0.1455(5) 0.0350(11) Uani 1 1 d . .
H5 H 0.2046 0.3504 0.2034 0.042 Uiso 1 1 calc R U
C2 C 0.4945(8) 0.3131(5) -0.0221(6) 0.0446(13) Uani 1 1 d . .
H2 H 0.5681 0.2995 -0.0806 0.054 Uiso 1 1 calc R U
C14 C 0.3439(7) 0.6099(5) 0.5248(6) 0.0400(12) Uani 1 1 d . .
H14A H 0.4030 0.6305 0.4586 0.060 Uiso 1 1 calc R U
H14B H 0.4357 0.6279 0.6119 0.060 Uiso 1 1 calc R U
H14C H 0.2604 0.6666 0.5377 0.060 Uiso 1 1 calc R U
O8 O 0.5482(12) -0.1309(11) 0.3955(10) 0.222(5) Uani 1 1 d . .
H8A H 0.5008 -0.1368 0.4570 0.333 Uiso 1 1 d R U
H8B H 0.5640 -0.2140 0.3569 0.333 Uiso 1 1 d R U

loop_
_atom_site_aniso_label
_atom_site_aniso_U_11
_atom_site_aniso_U_22
_atom_site_aniso_U_33
_atom_site_aniso_U_23
_atom_site_aniso_U_13
_atom_site_aniso_U_12
Cu1 0.0412(4) 0.0245(3) 0.0275(3) 0.0086(2) 0.0195(3) 0.0049(3)
O1 0.045(2) 0.0248(17) 0.0360(19) 0.0050(14) 0.0256(16) 0.0008(15)
O7 0.085(3) 0.0262(18) 0.0301(19) 0.0090(15) 0.0250(19) 0.0020(18)
O4 0.082(3) 0.0259(19) 0.037(2) 0.0066(15) 0.036(2) 0.0002(18)
O3 0.060(2) 0.0302(18) 0.0319(19) 0.0075(15) 0.0282(17) 0.0097(17)
O5 0.043(2) 0.0285(17) 0.0385(19) 0.0133(14) 0.0209(16) 0.0021(15)
O2 0.045(2) 0.057(2) 0.0264(18) 0.0056(17) 0.0067(17) 0.0077(19)
O6 0.050(2) 0.065(3) 0.079(3) 0.029(2) 0.021(2) 0.019(2)
N1 0.029(2) 0.028(2) 0.030(2) 0.0104(16) 0.0127(17) 0.0046(17)
C4 0.048(3) 0.033(3) 0.046(3) 0.020(2) 0.028(2) 0.023(2)
C9 0.024(2) 0.025(2) 0.029(2) 0.0132(19) 0.0088(19) 0.0041(19)
C6 0.029(2) 0.025(2) 0.030(2) 0.0098(19) 0.012(2) 0.008(2)
C3 0.026(2) 0.030(2) 0.033(3) 0.015(2) 0.012(2) 0.007(2)
C10 0.034(3) 0.021(2) 0.033(3) 0.0072(19) 0.010(2) 0.004(2)
C13 0.044(3) 0.019(2) 0.026(2) 0.0112(19) 0.013(2) 0.004(2)
C7 0.035(3) 0.020(2) 0.028(2) 0.0041(19) 0.008(2) 0.003(2)
C11 0.035(3) 0.029(2) 0.023(2) 0.0055(19) 0.010(2) 0.008(2)
C12 0.031(3) 0.030(3) 0.022(2) 0.0102(19) 0.0096(19) 0.010(2)
C1 0.055(3) 0.029(3) 0.060(4) 0.015(2) 0.041(3) 0.015(2)
C8 0.031(2) 0.025(2) 0.024(2) 0.0098(18) 0.0100(19) 0.008(2)
C5 0.043(3) 0.034(3) 0.039(3) 0.017(2) 0.025(2) 0.014(2)
C2 0.054(3) 0.032(3) 0.064(4) 0.018(3) 0.041(3) 0.013(2)
C14 0.042(3) 0.029(3) 0.049(3) 0.015(2) 0.017(2) 0.001(2)
O8 0.147(8) 0.258(11) 0.192(10) 0.001(9) -0.006(7) 0.061(8)

loop_
_atom_type_symbol
_atom_type_description
_atom_type_scat_dispersion_real
_atom_type_scat_dispersion_imag
_atom_type_scat_source
C C 0.0030 0.0020 'International Tables Vol C Tables 4.2.6.8 and 6.1.1.4'
H H 0.0000 0.0000 'International Tables Vol C Tables 4.2.6.8 and 6.1.1.4'
Cu Cu 0.3200 1.2650 'International Tables Vol C Tables 4.2.6.8 and 6.1.1.4'
N N 0.0060 0.0030 'International Tables Vol C Tables 4.2.6.8 and 6.1.1.4'
O O 0.0110 0.0060 'International Tables Vol C Tables 4.2.6.8 and 6.1.1.4'

loop_
_geom_angle_atom_site_label_1
_geom_angle_atom_site_label_2
_geom_angle_atom_site_label_3
_geom_angle
_geom_angle_site_symmetry_1
_geom_angle_site_symmetry_3
O4 Cu1 O1 85.25(13) 2_556 .
O4 Cu1 O7 89.89(14) 2_556 .
O1 Cu1 O7 172.00(14) . .
O4 Cu1 N1 175.49(15) 2_556 .
O1 Cu1 N1 91.41(14) . .
O7 Cu1 N1 93.09(14) . .
O4 Cu1 O6 89.03(16) 2_556 .
O1 Cu1 O6 93.59(15) . .
O7 Cu1 O6 92.67(16) . .
N1 Cu1 O6 94.21(15) . .
C13 O1 Cu1 120.6(3) . .
Cu1 O7 H7A 108.5 . .
Cu1 O7 H7B 114.7 . .
H7A O7 H7B 122.8 . .
C12 O4 Cu1 133.7(3) . 2_556
C9 O5 C14 117.7(4) . .
Cu1 O6 H6A 110.6 . .
Cu1 O6 H6B 109.3 . .
H6A O6 H6B 109.1 . .
C1 N1 C5 116.3(4) . .
C1 N1 Cu1 120.0(3) . .
C5 N1 Cu1 123.6(3) . .
C5 C4 C3 120.0(4) . .
C5 C4 H4 120.0 . .
C3 C4 H4 120.0 . .
O5 C9 C10 125.3(4) . .
O5 C9 C8 114.2(4) . .
C10 C9 C8 120.4(4) . .
C7 C6 C11 118.3(4) . .
C7 C6 C12 120.5(4) . .
C11 C6 C12 121.1(4) . .
C2 C3 C4 115.5(4) . .
C2 C3 C3 122.4(5) . 2_665
C4 C3 C3 122.0(5) . 2_665
C11 C10 C9 119.9(4) . .
C11 C10 H10 120.1 . .
C9 C10 H10 120.1 . .
O2 C13 O1 125.2(4) . .
O2 C13 C8 118.3(4) . .
O1 C13 C8 116.6(4) . .
C6 C7 C8 121.9(4) . .
C6 C7 H7 119.0 . .
C8 C7 H7 119.0 . .
C10 C11 C6 120.8(4) . .
C10 C11 H11 119.6 . .
C6 C11 H11 119.6 . .
O3 C12 O4 124.7(4) . .
O3 C12 C6 120.4(4) . .
O4 C12 C6 114.9(4) . .
N1 C1 C2 123.1(4) . .
N1 C1 H1 118.4 . .
C2 C1 H1 118.4 . .
C7 C8 C9 118.4(4) . .
C7 C8 C13 120.8(4) . .
C9 C8 C13 120.8(4) . .
N1 C5 C4 123.6(4) . .
N1 C5 H5 118.2 . .
C4 C5 H5 118.2 . .
C1 C2 C3 121.3(4) . .
C1 C2 H2 119.4 . .
C3 C2 H2 119.4 . .
O5 C14 H14A 109.5 . .
O5 C14 H14B 109.5 . .
H14A C14 H14B 109.5 . .
O5 C14 H14C 109.5 . .
H14A C14 H14C 109.5 . .
H14B C14 H14C 109.5 . .
H8A O8 H8B 107.7 . .

loop_
_geom_bond_atom_site_label_1
_geom_bond_atom_site_label_2
_geom_bond_distance
_geom_bond_site_symmetry_2
Cu1 O4 1.934(3) 2_556
Cu1 O1 1.944(3) .
Cu1 O7 1.961(3) .
Cu1 N1 2.012(4) .
Cu1 O6 2.409(4) .
O1 C13 1.265(6) .
O7 H7A 0.8511 .
O7 H7B 0.9030 .
O4 C12 1.270(5) .
O4 Cu1 1.934(3) 2_556
O3 C12 1.242(5) .
O5 C9 1.372(5) .
O5 C14 1.431(6) .
O2 C13 1.243(6) .
O6 H6A 0.8588 .
O6 H6B 0.8581 .
N1 C1 1.336(6) .
N1 C5 1.341(6) .
C4 C5 1.380(6) .
C4 C3 1.392(6) .
C4 H4 0.9300 .
C9 C10 1.380(6) .
C9 C8 1.404(6) .
C6 C7 1.382(6) .
C6 C11 1.399(6) .
C6 C12 1.490(6) .
C3 C2 1.385(6) .
C3 C3 1.484(8) 2_665
C10 C11 1.387(6) .
C10 H10 0.9300 .
C13 C8 1.503(6) .
C7 C8 1.392(6) .
C7 H7 0.9300 .
C11 H11 0.9300 .
C1 C2 1.370(7) .
C1 H1 0.9300 .
C5 H5 0.9300 .
C2 H2 0.9300 .
C14 H14A 0.9600 .
C14 H14B 0.9600 .
C14 H14C 0.9600 .
O8 H8A 0.8198 .
O8 H8B 0.8979 .
